data_4080723
loop_
_publ_author_name
'Yang, Yi-Fan'
'Ganguly, Rakesh'
'Li, Yongxin'
'So, Cheuk-Wai'

_publ_section_title
;
 Reactivity of a Tin(II) 1,3-Benzodi(thiophosphinoyl)methanediide Complex
 toward Gallium, Germanium, and Zinc Compounds
;
_journal_issue 9
_journal_name_full Organometallics
_journal_page_first 2643
_journal_paper_doi 10.1021/om400141j
_journal_volume 32
_journal_year 2013
_chemical_formula_moiety 'C38 H28 Cl8 Ge2 P4 S4 Sn2, 2(C H2 Cl2)'
_chemical_formula_sum 'C40 H32 Cl12 Ge2 P4 S4 Sn2'
_chemical_formula_weight 1572.74
_chemical_name_systematic
; 
 ? 
;
_space_group_IT_number 14
_symmetry_cell_setting monoclinic
_symmetry_space_group_name_Hall '-P 2ybc'
_symmetry_space_group_name_H-M 'P 1 21/c 1'
_atom_sites_solution_hydrogens geom
_atom_sites_solution_primary direct
_atom_sites_solution_secondary difmap
_audit_creation_method SHELXL-97
_cell_angle_alpha 90.00
_cell_angle_beta 102.677(4)
_cell_angle_gamma 90.00
_cell_formula_units_Z 2
_cell_length_a 9.3713(6)
_cell_length_b 14.2239(10)
_cell_length_c 21.3991(14)
_cell_measurement_reflns_used 4893
_cell_measurement_temperature 103(2)
_cell_measurement_theta_max 30.78
_cell_measurement_theta_min 2.23
_cell_volume 2782.9(3)
_computing_cell_refinement 'Bruker SAINT'
_computing_data_collection 'Bruker APEX2'
_computing_data_reduction 'Bruker SAINT'
_computing_molecular_graphics 'Bruker SHELXTL'
_computing_publication_material 'Bruker SHELXTL'
_computing_structure_refinement 'SHELXL-97 (Sheldrick, 2008)'
_computing_structure_solution 'SHELXS-97 (Sheldrick, 2008)'
_diffrn_ambient_temperature 103(2)
_diffrn_measured_fraction_theta_full 0.978
_diffrn_measured_fraction_theta_max 0.926
_diffrn_measurement_device_type 'Bruker APEX-II CCD'
_diffrn_measurement_method '\f and \w scans'
_diffrn_radiation_monochromator graphite
_diffrn_radiation_source 'fine-focus sealed tube'
_diffrn_radiation_type MoK\a
_diffrn_radiation_wavelength 0.71073
_diffrn_reflns_av_R_equivalents 0.0000
_diffrn_reflns_av_sigmaI/netI 0.0486
_diffrn_reflns_limit_h_max 13
_diffrn_reflns_limit_h_min -13
_diffrn_reflns_limit_k_max 0
_diffrn_reflns_limit_k_min -20
_diffrn_reflns_limit_l_max 12
_diffrn_reflns_limit_l_min -31
_diffrn_reflns_number 8263
_diffrn_reflns_theta_full 25.00
_diffrn_reflns_theta_max 31.06
_diffrn_reflns_theta_min 1.73
_exptl_absorpt_coefficient_mu 2.829
_exptl_absorpt_correction_T_max 0.6015
_exptl_absorpt_correction_T_min 0.3974
_exptl_absorpt_correction_type multi-scan
_exptl_absorpt_process_details twinabs
_exptl_crystal_colour colourless
_exptl_crystal_density_diffrn 1.877
_exptl_crystal_density_method 'not measured'
_exptl_crystal_description prism
_exptl_crystal_F_000 1528
_exptl_crystal_size_max 0.40
_exptl_crystal_size_mid 0.24
_exptl_crystal_size_min 0.20
_refine_diff_density_max 2.095
_refine_diff_density_min -2.509
_refine_diff_density_rms 0.297
_refine_ls_extinction_method none
_refine_ls_goodness_of_fit_ref 1.140
_refine_ls_hydrogen_treatment constr
_refine_ls_matrix_type full
_refine_ls_number_parameters 290
_refine_ls_number_reflns 8395
_refine_ls_number_restraints 0
_refine_ls_restrained_S_all 1.140
_refine_ls_R_factor_all 0.0620
_refine_ls_R_factor_gt 0.0545
_refine_ls_shift/su_max 0.000
_refine_ls_shift/su_mean 0.000
_refine_ls_structure_factor_coef Fsqd
_refine_ls_weighting_details 'calc w=1/[\s^2^(Fo^2^)+(0.0727P)^2^+29.5480P] where P=(Fo^2^+2Fc^2^)/3'
_refine_ls_weighting_scheme calc
_refine_ls_wR_factor_gt 0.1612
_refine_ls_wR_factor_ref 0.1688
_reflns_number_gt 7595
_reflns_number_total 8395
_reflns_threshold_expression >2sigma(I)
_cod_data_source_file om400141j_si_001.cif
_cod_data_source_block scw514_0t
_cod_depositor_comments
;
The following automatic conversions were performed:

'_symmetry_cell_setting' value 'Monoclinic' changed to 'monoclinic'
according to /home/saulius/struct/CIF-dictionaries/cif_core.dic
dictionary named 'cif_core.dic' version 2.3.1 from 2005-06-27.

Automatic conversion script
Id: cif_fix_values 1891 2012-01-12 08:04:46Z andrius 
;
_cod_original_sg_symbol_H-M P2(1)/c
_cod_database_code 4080723

loop_
_symmetry_equiv_pos_as_xyz
'x, y, z'
'-x, y+1/2, -z+1/2'
'-x, -y, -z'
'x, -y-1/2, z-1/2'

loop_
_atom_site_label
_atom_site_type_symbol
_atom_site_fract_x
_atom_site_fract_y
_atom_site_fract_z
_atom_site_U_iso_or_equiv
_atom_site_adp_type
_atom_site_occupancy
_atom_site_symmetry_multiplicity
_atom_site_calc_flag
_atom_site_refinement_flags
Ge1 Ge 0.30905(9) 0.21576(6) 0.08727(4) 0.01385(16) Uani 1 1 d .
Sn1 Sn 0.23864(6) 0.48740(4) 0.01093(2) 0.01338(11) Uani 1 1 d .
C1 C 0.4458(9) 0.3126(6) 0.1072(3) 0.0158(14) Uani 1 1 d .
C2 C 0.4225(9) 0.3561(5) 0.2391(3) 0.0142(14) Uani 1 1 d .
C3 C 0.4822(10) 0.2678(6) 0.2594(3) 0.0174(15) Uani 1 1 d .
H3 H 0.5248 0.2303 0.2316 0.021 Uiso 1 1 calc R
C4 C 0.4785(10) 0.2359(6) 0.3200(4) 0.0199(16) Uani 1 1 d .
H4 H 0.5163 0.1755 0.3335 0.024 Uiso 1 1 calc R
C5 C 0.4200(10) 0.2914(6) 0.3609(4) 0.0222(16) Uani 1 1 d .
H5 H 0.4185 0.2696 0.4027 0.027 Uiso 1 1 calc R
C6 C 0.3635(11) 0.3788(7) 0.3409(4) 0.029(2) Uani 1 1 d .
H6 H 0.3247 0.4168 0.3697 0.034 Uiso 1 1 calc R
C7 C 0.3620(11) 0.4124(6) 0.2804(4) 0.0252(19) Uani 1 1 d .
H7 H 0.3211 0.4722 0.2670 0.030 Uiso 1 1 calc R
C8 C 0.6197(9) 0.4474(5) 0.1715(3) 0.0165(14) Uani 1 1 d .
C9 C 0.6807(10) 0.5164(6) 0.2159(3) 0.0197(15) Uani 1 1 d .
H9 H 0.6241 0.5436 0.2430 0.024 Uiso 1 1 calc R
C10 C 0.8232(10) 0.5450(6) 0.2202(4) 0.0235(17) Uani 1 1 d .
H10 H 0.8645 0.5929 0.2495 0.028 Uiso 1 1 calc R
C11 C 0.9041(9) 0.5040(6) 0.1822(4) 0.0202(16) Uani 1 1 d .
H11 H 1.0029 0.5229 0.1862 0.024 Uiso 1 1 calc R
C12 C 0.8466(8) 0.4350(5) 0.1377(3) 0.0146(13) Uani 1 1 d .
H12 H 0.9049 0.4075 0.1114 0.017 Uiso 1 1 calc R
C13 C 0.7042(9) 0.4074(5) 0.1323(3) 0.0140(13) Uani 1 1 d .
C14 C 0.7012(9) 0.2167(6) 0.0811(4) 0.0171(14) Uani 1 1 d .
C15 C 0.7590(10) 0.1783(6) 0.1426(4) 0.0222(17) Uani 1 1 d .
H15 H 0.7436 0.2096 0.1798 0.027 Uiso 1 1 calc R
C16 C 0.8372(10) 0.0959(7) 0.1484(5) 0.0261(19) Uani 1 1 d .
H16 H 0.8762 0.0708 0.1897 0.031 Uiso 1 1 calc R
C17 C 0.8596(11) 0.0496(7) 0.0957(6) 0.032(2) Uani 1 1 d .
H17 H 0.9125 -0.0079 0.1002 0.038 Uiso 1 1 calc R
C18 C 0.8048(12) 0.0868(7) 0.0355(5) 0.032(2) Uani 1 1 d .
H18 H 0.8212 0.0544 -0.0012 0.038 Uiso 1 1 calc R
C19 C 0.7257(11) 0.1710(6) 0.0274(4) 0.0257(18) Uani 1 1 d .
H19 H 0.6896 0.1963 -0.0142 0.031 Uiso 1 1 calc R
C20 C 0.8811(15) 0.2695(9) 0.3549(7) 0.049(3) Uani 1 1 d .
H20A H 0.9454 0.2512 0.3962 0.059 Uiso 1 1 calc R
H20B H 0.8017 0.2224 0.3440 0.059 Uiso 1 1 calc R
Cl1 Cl 0.2217(2) 0.19469(15) -0.01282(9) 0.0241(4) Uani 1 1 d .
Cl2 Cl 0.1305(2) 0.23780(16) 0.13115(10) 0.0225(4) Uani 1 1 d .
Cl3 Cl 0.3958(3) 0.08018(14) 0.11938(11) 0.0265(4) Uani 1 1 d .
Cl4 Cl 0.0568(2) 0.61759(13) 0.01183(9) 0.0164(3) Uani 1 1 d .
Cl5 Cl 0.9821(7) 0.2711(4) 0.2951(3) 0.0904(16) Uani 1 1 d .
Cl6 Cl 0.8054(3) 0.3812(2) 0.36229(15) 0.0429(6) Uani 1 1 d .
P1 P 0.4363(2) 0.40016(14) 0.16202(8) 0.0115(3) Uani 1 1 d .
P2 P 0.5992(2) 0.32437(13) 0.07508(8) 0.0115(3) Uani 1 1 d .
S1 S 0.2839(2) 0.50316(13) 0.13614(8) 0.0157(3) Uani 1 1 d .
S2 S 0.5583(2) 0.37404(13) -0.01509(8) 0.0132(3) Uani 1 1 d .

loop_
_atom_site_aniso_label
_atom_site_aniso_U_11
_atom_site_aniso_U_22
_atom_site_aniso_U_33
_atom_site_aniso_U_23
_atom_site_aniso_U_13
_atom_site_aniso_U_12
Ge1 0.0182(4) 0.0121(3) 0.0118(3) 0.0001(3) 0.0046(3) -0.0029(3)
Sn1 0.0167(2) 0.0119(2) 0.01200(18) 0.00115(17) 0.00421(16) 0.00030(19)
C1 0.023(4) 0.015(3) 0.012(3) -0.002(3) 0.009(3) -0.001(3)
C2 0.021(4) 0.009(3) 0.014(3) 0.001(2) 0.007(3) 0.000(3)
C3 0.026(4) 0.015(3) 0.013(3) 0.003(3) 0.007(3) 0.001(3)
C4 0.029(4) 0.016(4) 0.015(3) 0.007(3) 0.004(3) 0.005(3)
C5 0.026(4) 0.026(4) 0.016(3) 0.007(3) 0.009(3) 0.000(4)
C6 0.043(6) 0.032(5) 0.018(3) 0.009(3) 0.022(4) 0.018(4)
C7 0.042(5) 0.022(4) 0.015(3) 0.006(3) 0.014(3) 0.009(4)
C8 0.024(4) 0.015(3) 0.010(3) 0.001(2) 0.002(3) -0.002(3)
C9 0.028(4) 0.018(4) 0.013(3) -0.003(3) 0.005(3) 0.002(3)
C10 0.026(5) 0.024(4) 0.020(3) -0.008(3) 0.006(3) -0.010(3)
C11 0.010(3) 0.029(5) 0.021(3) -0.004(3) 0.001(2) -0.011(3)
C12 0.010(3) 0.019(4) 0.015(3) -0.001(3) 0.003(2) -0.004(3)
C13 0.018(4) 0.013(3) 0.011(3) 0.001(2) 0.004(2) 0.003(3)
C14 0.015(4) 0.013(3) 0.023(3) 0.004(3) 0.004(3) 0.001(3)
C15 0.025(4) 0.021(4) 0.021(3) 0.010(3) 0.006(3) 0.002(3)
C16 0.013(4) 0.028(4) 0.039(5) 0.017(4) 0.007(3) 0.001(3)
C17 0.021(5) 0.014(4) 0.061(7) 0.005(4) 0.012(4) 0.004(3)
C18 0.036(6) 0.021(4) 0.038(5) -0.002(4) 0.009(4) 0.012(4)
C19 0.036(5) 0.018(4) 0.027(4) -0.003(3) 0.013(4) 0.007(4)
C20 0.042(7) 0.033(6) 0.064(8) 0.019(6) -0.007(6) -0.011(5)
Cl1 0.0299(10) 0.0288(10) 0.0130(7) -0.0050(7) 0.0034(7) -0.0051(8)
Cl2 0.0197(10) 0.0284(10) 0.0218(8) 0.0003(7) 0.0097(7) -0.0054(8)
Cl3 0.0325(12) 0.0132(9) 0.0327(10) 0.0049(8) 0.0047(8) 0.0006(8)
Cl4 0.0139(8) 0.0136(8) 0.0222(8) 0.0009(6) 0.0048(6) 0.0028(6)
Cl5 0.106(4) 0.080(3) 0.093(3) -0.020(3) 0.040(3) 0.024(3)
Cl6 0.0433(16) 0.0353(14) 0.0495(15) -0.0064(12) 0.0091(12) -0.0068(12)
P1 0.0156(9) 0.0112(8) 0.0086(7) 0.0011(6) 0.0046(6) -0.0003(7)
P2 0.0155(9) 0.0105(8) 0.0094(7) 0.0003(6) 0.0046(6) -0.0010(7)
S1 0.0220(9) 0.0134(9) 0.0124(6) 0.0032(6) 0.0050(6) 0.0035(7)
S2 0.0177(9) 0.0138(8) 0.0089(6) 0.0004(6) 0.0051(6) -0.0011(6)

loop_
_atom_type_symbol
_atom_type_description
_atom_type_scat_dispersion_real
_atom_type_scat_dispersion_imag
_atom_type_scat_source
C C 0.0033 0.0016 'International Tables Vol C Tables 4.2.6.8 and 6.1.1.4'
H H 0.0000 0.0000 'International Tables Vol C Tables 4.2.6.8 and 6.1.1.4'
Cl Cl 0.1484 0.1585 'International Tables Vol C Tables 4.2.6.8 and 6.1.1.4'
Ge Ge 0.1547 1.8001 'International Tables Vol C Tables 4.2.6.8 and 6.1.1.4'
P P 0.1023 0.0942 'International Tables Vol C Tables 4.2.6.8 and 6.1.1.4'
S S 0.1246 0.1234 'International Tables Vol C Tables 4.2.6.8 and 6.1.1.4'
Sn Sn -0.6537 1.4246 'International Tables Vol C Tables 4.2.6.8 and 6.1.1.4'

loop_
_geom_angle_atom_site_label_1
_geom_angle_atom_site_label_2
_geom_angle_atom_site_label_3
_geom_angle
_geom_angle_site_symmetry_3
C1 Ge1 Cl2 111.1(2) .
C1 Ge1 Cl1 115.1(2) .
Cl2 Ge1 Cl1 107.42(9) .
C1 Ge1 Cl3 113.4(3) .
Cl2 Ge1 Cl3 105.79(10) .
Cl1 Ge1 Cl3 103.25(9) .
Cl4 Sn1 S1 83.55(6) .
Cl4 Sn1 S2 86.38(6) 3_665
S1 Sn1 S2 87.12(6) 3_665
P1 C1 P2 111.8(4) .
P1 C1 Ge1 123.5(4) .
P2 C1 Ge1 124.7(4) .
C7 C2 C3 120.3(7) .
C7 C2 P1 120.0(6) .
C3 C2 P1 119.5(5) .
C4 C3 C2 119.6(7) .
C4 C3 H3 120.2 .
C2 C3 H3 120.2 .
C5 C4 C3 120.2(8) .
C5 C4 H4 119.9 .
C3 C4 H4 119.9 .
C4 C5 C6 119.9(7) .
C4 C5 H5 120.1 .
C6 C5 H5 120.1 .
C7 C6 C5 121.8(8) .
C7 C6 H6 119.1 .
C5 C6 H6 119.1 .
C6 C7 C2 118.2(8) .
C6 C7 H7 120.9 .
C2 C7 H7 120.9 .
C13 C8 C9 119.6(8) .
C13 C8 P1 115.4(6) .
C9 C8 P1 124.9(6) .
C10 C9 C8 119.8(8) .
C10 C9 H9 120.1 .
C8 C9 H9 120.1 .
C11 C10 C9 119.5(8) .
C11 C10 H10 120.2 .
C9 C10 H10 120.2 .
C10 C11 C12 122.0(7) .
C10 C11 H11 119.0 .
C12 C11 H11 119.0 .
C13 C12 C11 118.9(7) .
C13 C12 H12 120.6 .
C11 C12 H12 120.6 .
C12 C13 C8 120.2(7) .
C12 C13 P2 127.8(6) .
C8 C13 P2 112.0(6) .
C19 C14 C15 119.4(8) .
C19 C14 P2 121.6(6) .
C15 C14 P2 119.0(6) .
C16 C15 C14 120.0(8) .
C16 C15 H15 120.0 .
C14 C15 H15 120.0 .
C17 C16 C15 121.0(8) .
C17 C16 H16 119.5 .
C15 C16 H16 119.5 .
C16 C17 C18 119.6(9) .
C16 C17 H17 120.2 .
C18 C17 H17 120.2 .
C17 C18 C19 121.4(9) .
C17 C18 H18 119.3 .
C19 C18 H18 119.3 .
C14 C19 C18 118.7(8) .
C14 C19 H19 120.6 .
C18 C19 H19 120.6 .
Cl5 C20 Cl6 110.3(6) .
Cl5 C20 H20A 109.6 .
Cl6 C20 H20A 109.6 .
Cl5 C20 H20B 109.6 .
Cl6 C20 H20B 109.6 .
H20A C20 H20B 108.1 .
C1 P1 C2 113.4(4) .
C1 P1 C8 98.9(4) .
C2 P1 C8 106.5(4) .
C1 P1 S1 118.1(3) .
C2 P1 S1 108.3(3) .
C8 P1 S1 110.8(3) .
C1 P2 C14 111.4(4) .
C1 P2 C13 99.7(4) .
C14 P2 C13 107.6(4) .
C1 P2 S2 114.5(3) .
C14 P2 S2 110.8(3) .
C13 P2 S2 112.2(3) .
P1 S1 Sn1 99.34(8) .
P2 S2 Sn1 103.76(9) 3_665

loop_
_geom_bond_atom_site_label_1
_geom_bond_atom_site_label_2
_geom_bond_distance
_geom_bond_site_symmetry_2
Ge1 C1 1.866(8) .
Ge1 Cl2 2.114(2) .
Ge1 Cl1 2.140(2) .
Ge1 Cl3 2.146(2) .
Sn1 Cl4 2.5192(19) .
Sn1 S1 2.6289(17) .
Sn1 S2 2.7274(19) 3_665
C1 P1 1.727(8) .
C1 P2 1.731(8) .
C2 C7 1.402(11) .
C2 C3 1.404(11) .
C2 P1 1.795(7) .
C3 C4 1.382(10) .
C3 H3 0.9500 .
C4 C5 1.378(12) .
C4 H4 0.9500 .
C5 C6 1.382(12) .
C5 H5 0.9500 .
C6 C7 1.378(10) .
C6 H6 0.9500 .
C7 H7 0.9500 .
C8 C13 1.396(10) .
C8 C9 1.397(11) .
C8 P1 1.815(9) .
C9 C10 1.380(13) .
C9 H9 0.9500 .
C10 C11 1.359(12) .
C10 H10 0.9500 .
C11 C12 1.392(10) .
C11 H11 0.9500 .
C12 C13 1.371(11) .
C12 H12 0.9500 .
C13 P2 1.826(8) .
C14 C19 1.384(11) .
C14 C15 1.417(11) .
C14 P2 1.795(8) .
C15 C16 1.374(13) .
C15 H15 0.9500 .
C16 C17 1.361(15) .
C16 H16 0.9500 .
C17 C18 1.383(15) .
C17 H17 0.9500 .
C18 C19 1.399(13) .
C18 H18 0.9500 .
C19 H19 0.9500 .
C20 Cl5 1.751(15) .
C20 Cl6 1.760(14) .
C20 H20A 0.9900 .
C20 H20B 0.9900 .
P1 S1 2.036(3) .
P2 S2 2.011(2) .
S2 Sn1 2.7275(19) 3_665
